data_4503200
loop_
_publ_author_name
'Abbas, Hamera'
'Streb, Carsten'
'Pickering, Alexandra L.'
'Neil, Andrew R.'
'Long, De-Liang'
'Cronin, Leroy'

_publ_section_title
;
 Molecular Growth of Polyoxometalate Architectures Based on
 [&#x2212;Ag{Mo8}Ag&#x2212;] Synthons: Toward Designed Cluster Assemblies
;
_journal_issue 2
_journal_name_full 'Crystal Growth &amp; Design'
_journal_page_first 635
_journal_paper_doi 10.1021/cg700736v
_journal_volume 8
_journal_year 2008
_chemical_formula_moiety '2(C9 H12 Ag N2 O2 +), (C4 H6 Ag2 Mo8 N2 O26 2-), 2(C2 H3 N)'
_chemical_formula_sum 'C26 H36 Ag4 Mo8 N8 O30'
_chemical_formula_weight 2139.63
_chemical_name_common 'Compound HA009'
_chemical_name_systematic
;
 ?
;
_space_group_IT_number 2
_symmetry_cell_setting triclinic
_symmetry_space_group_name_Hall '-P 1'
_symmetry_space_group_name_H-M 'P -1'
_atom_sites_solution_hydrogens geom
_atom_sites_solution_primary direct
_atom_sites_solution_secondary difmap
_audit_creation_method SHELXL-97
_cell_angle_alpha 80.068(2)
_cell_angle_beta 82.5150(10)
_cell_angle_gamma 85.153(2)
_cell_formula_units_Z 1
_cell_length_a 9.6535(3)
_cell_length_b 10.8471(3)
_cell_length_c 12.1151(3)
_cell_measurement_reflns_used 12835
_cell_measurement_temperature 150(2)
_cell_measurement_theta_max 27.485
_cell_measurement_theta_min 1.5
_cell_volume 1236.44(6)
_computing_cell_refinement 'HKL Scalepack (Otwinowski & Minor 1997)'
_computing_data_collection 'Collect (Nonius BV, 1997-2000)'
_computing_data_reduction 'HKL Denzo and Scalepack (Otwinowski & Minor 19'
_computing_molecular_graphics 'Ortep-3 for Windows (Farrugia, 1997)'
_computing_publication_material 'WinGX publication routines (Farrugia, 1999)'
_computing_structure_refinement 'SHELXL-97 (Sheldrick, 1997)'
_computing_structure_solution 'SHELXS-97 (Sheldrick, 1997)'
_diffrn_ambient_temperature 150(2)
_diffrn_measured_fraction_theta_full 0.998
_diffrn_measured_fraction_theta_max 0.998
_diffrn_measurement_device_type KappaCCD
_diffrn_measurement_method \w
_diffrn_radiation_monochromator graphite
_diffrn_radiation_source 'fine-focus sealed tube'
_diffrn_radiation_type MoK\a
_diffrn_radiation_wavelength 0.71073
_diffrn_reflns_av_R_equivalents 0.0377
_diffrn_reflns_av_sigmaI/netI 0.0290
_diffrn_reflns_limit_h_max 11
_diffrn_reflns_limit_h_min -11
_diffrn_reflns_limit_k_max 13
_diffrn_reflns_limit_k_min -12
_diffrn_reflns_limit_l_max 14
_diffrn_reflns_limit_l_min 0
_diffrn_reflns_number 17497
_diffrn_reflns_theta_full 25.99
_diffrn_reflns_theta_max 25.99
_diffrn_reflns_theta_min 2.13
_diffrn_standards_decay_% none
_exptl_absorpt_coefficient_mu 3.598
_exptl_absorpt_correction_T_max 0.7148
_exptl_absorpt_correction_T_min 0.5330
_exptl_absorpt_correction_type numerical
_exptl_absorpt_process_details
;
SADABS: Bruker Nonius area detector scaling and absorption
 correction - V2.10
;
_exptl_crystal_colour colourless
_exptl_crystal_density_diffrn 2.874
_exptl_crystal_density_meas ?
_exptl_crystal_density_method 'not measured'
_exptl_crystal_description block
_exptl_crystal_F_000 1012
_exptl_crystal_size_max 0.20
_exptl_crystal_size_mid 0.12
_exptl_crystal_size_min 0.10
_refine_diff_density_max 0.65
_refine_diff_density_min -0.71
_refine_diff_density_rms 0.11
_refine_ls_extinction_coef 0.00147(14)
_refine_ls_extinction_expression Fc^*^=kFc[1+0.001xFc^2^\l^3^/sin(2\q)]^-1/4^
_refine_ls_extinction_method SHELXL
_refine_ls_goodness_of_fit_ref 1.081
_refine_ls_hydrogen_treatment mixed
_refine_ls_matrix_type full
_refine_ls_number_parameters 349
_refine_ls_number_reflns 4844
_refine_ls_number_restraints 0
_refine_ls_restrained_S_all 1.081
_refine_ls_R_factor_all 0.0283
_refine_ls_R_factor_gt 0.0229
_refine_ls_shift/su_max 0.001
_refine_ls_shift/su_mean 0.000
_refine_ls_structure_factor_coef Fsqd
_refine_ls_weighting_details 'calc w=1/[\s^2^(Fo^2^)+(0.0194P)^2^+2.4558P] where P=(Fo^2^+2Fc^2^)/3'
_refine_ls_weighting_scheme calc
_refine_ls_wR_factor_gt 0.0538
_refine_ls_wR_factor_ref 0.0556
_reflns_number_gt 4335
_reflns_number_total 4844
_reflns_threshold_expression >2sigma(I)
_cod_data_source_file cg700736v-file002.cif
_cod_data_source_block HA009
_cod_depositor_comments
;
The following automatic conversions were performed:

'_exptl_absorpt_correction_type' value 'Numerical' changed to
'numerical' according to
/home/saulius/struct/CIF-dictionaries/cif_core.dic dictionary named
'cif_core.dic' version 2.4.1 from 2010-06-29.

Automatic conversion script
Id: cif_fix_values 1715 2011-07-08 13:25:40Z adriana 

The following automatic conversions were performed:

'_exptl_crystal_density_meas' value 'none' was changed to '?' - the
value is perceived as not measured.

Automatic conversion script
Id: cif_fix_values 3008 2015-01-20 13:52:24Z robertas 
;
_cod_original_sg_symbol_H-M P-1
_cod_database_code 4503200

loop_
_symmetry_equiv_pos_as_xyz
'x, y, z'
'-x, -y, -z'

loop_
_atom_site_label
_atom_site_type_symbol
_atom_site_fract_x
_atom_site_fract_y
_atom_site_fract_z
_atom_site_U_iso_or_equiv
_atom_site_adp_type
_atom_site_occupancy
_atom_site_symmetry_multiplicity
_atom_site_calc_flag
_atom_site_refinement_flags
Ag1 Ag 0.06005(3) 0.35819(3) 0.00574(3) 0.02723(9) Uani 1 1 d .
Ag2 Ag 0.92453(3) 0.67802(3) 0.29004(2) 0.02538(9) Uani 1 1 d .
Mo1 Mo 0.33492(3) 0.54507(3) -0.18223(2) 0.01338(8) Uani 1 1 d .
Mo2 Mo 0.41452(3) 0.24309(3) -0.13270(2) 0.01493(8) Uani 1 1 d .
Mo3 Mo 0.34814(3) 0.56181(3) 0.07695(2) 0.01169(8) Uani 1 1 d .
Mo4 Mo 0.42502(3) 0.26484(3) 0.13234(2) 0.01355(8) Uani 1 1 d .
O1 O 0.1624(2) 0.5117(2) -0.1347(2) 0.0189(5) Uani 1 1 d .
O2 O 0.2374(3) 0.2273(2) -0.1020(2) 0.0216(5) Uani 1 1 d .
O3 O 0.1743(2) 0.5366(2) 0.1029(2) 0.0177(5) Uani 1 1 d .
O4 O 0.2466(2) 0.2572(2) 0.1572(2) 0.0184(5) Uani 1 1 d .
O5 O 0.3299(3) 0.6519(2) -0.3017(2) 0.0211(5) Uani 1 1 d .
O6 O 0.4721(3) 0.1344(3) -0.2159(2) 0.0251(6) Uani 1 1 d .
O7 O 0.6296(2) 0.3128(2) -0.14552(19) 0.0157(5) Uani 1 1 d .
O8 O 0.4874(3) 0.1683(2) 0.2426(2) 0.0228(6) Uani 1 1 d .
O9 O 0.4017(2) 0.3974(2) -0.23964(19) 0.0177(5) Uani 1 1 d .
O10 O 0.3562(2) 0.6601(2) -0.07437(19) 0.0144(5) Uani 1 1 d .
O11 O 0.4700(2) 0.1711(2) 0.0125(2) 0.0168(5) Uani 1 1 d .
O12 O 0.5703(2) 0.5691(2) -0.18483(18) 0.0143(5) Uani 1 1 d .
O13 O 0.4102(2) 0.4196(2) -0.02459(18) 0.0124(5) Uani 1 1 d .
O14 O 0.7588(3) 0.7776(3) 0.4440(2) 0.0274(6) Uani 1 1 d .
H14 H 0.8043 0.7792 0.4983 0.041 Uiso 1 1 calc R
O15 O 1.0929(3) 0.2690(3) 0.3719(2) 0.0298(6) Uani 1 1 d .
H15 H 1.1329 0.2441 0.3131 0.045 Uiso 1 1 calc R
N1 N -0.0548(3) 0.2040(3) 0.1141(3) 0.0294(8) Uani 1 1 d .
N2 N 1.0506(3) 0.8084(3) 0.1809(3) 0.0265(7) Uani 1 1 d .
N3 N 0.8405(3) 0.5271(3) 0.4176(2) 0.0158(6) Uani 1 1 d .
N4 N 0.1510(11) 0.9983(6) 0.3442(7) 0.122(3) Uani 1 1 d .
C1 C -0.1144(4) 0.1350(4) 0.1815(4) 0.0298(9) Uani 1 1 d .
C2 C -0.1925(5) 0.0480(5) 0.2675(5) 0.0584(16) Uani 1 1 d .
H2A H -0.2871 0.0851 0.2856 0.088 Uiso 1 1 calc R
H2B H -0.1447 0.0307 0.3356 0.088 Uiso 1 1 calc R
H2C H -0.1984 -0.0305 0.2390 0.088 Uiso 1 1 calc R
C3 C 1.1266(4) 0.8769(4) 0.1312(3) 0.0252(8) Uani 1 1 d .
C4 C 1.2231(5) 0.9662(4) 0.0672(4) 0.0385(11) Uani 1 1 d .
H4A H 1.2793 0.9282 0.0069 0.058 Uiso 1 1 calc R
H4B H 1.2850 0.9890 0.1174 0.058 Uiso 1 1 calc R
H4C H 1.1701 1.0415 0.0341 0.058 Uiso 1 1 calc R
C5 C 0.6593(4) 0.6839(4) 0.4757(3) 0.0234(8) Uani 1 1 d .
H5A H 0.5943 0.6935 0.4176 0.028 Uiso 1 1 calc R
H5B H 0.6037 0.6972 0.5478 0.028 Uiso 1 1 calc R
C6 C 0.7261(4) 0.5521(4) 0.4894(3) 0.0191(7) Uani 1 1 d .
C7 C 0.6721(4) 0.4589(4) 0.5737(3) 0.0241(8) Uani 1 1 d .
H7 H 0.5907 0.4770 0.6228 0.029 Uiso 1 1 calc R
C8 C 0.7368(4) 0.3403(4) 0.5859(3) 0.0263(8) Uani 1 1 d .
H8 H 0.7013 0.2763 0.6439 0.032 Uiso 1 1 calc R
C9 C 0.8545(4) 0.3150(4) 0.5126(3) 0.0226(8) Uani 1 1 d .
H9 H 0.9014 0.2339 0.5199 0.027 Uiso 1 1 calc R
C10 C 0.9023(3) 0.4108(4) 0.4285(3) 0.0177(7) Uani 1 1 d .
C11 C 1.0261(4) 0.3898(4) 0.3429(3) 0.0202(8) Uani 1 1 d .
H11A H 0.9944 0.3977 0.2674 0.024 Uiso 1 1 calc R
H11B H 1.0935 0.4546 0.3397 0.024 Uiso 1 1 calc R
C12 C 0.2498(10) 0.9835(6) 0.3867(6) 0.070(2) Uani 1 1 d .
C13 C 0.3703(10) 0.9608(7) 0.4449(6) 0.100(3) Uani 1 1 d .
H13A H 0.3782 1.0311 0.4844 0.150 Uiso 1 1 calc R
H13B H 0.4539 0.9526 0.3907 0.150 Uiso 1 1 calc R
H13C H 0.3621 0.8833 0.4997 0.150 Uiso 1 1 calc R

loop_
_atom_site_aniso_label
_atom_site_aniso_U_11
_atom_site_aniso_U_22
_atom_site_aniso_U_33
_atom_site_aniso_U_23
_atom_site_aniso_U_13
_atom_site_aniso_U_12
Ag1 0.02153(15) 0.02366(17) 0.03232(17) 0.00186(13) 0.00553(12) -0.00409(11)
Ag2 0.02453(15) 0.02476(17) 0.02357(15) 0.00313(12) 0.00371(11) -0.00747(12)
Mo1 0.01209(14) 0.01590(16) 0.01194(14) -0.00064(11) -0.00153(10) -0.00280(11)
Mo2 0.01475(14) 0.01577(16) 0.01427(15) -0.00252(12) 0.00036(11) -0.00407(11)
Mo3 0.00943(13) 0.01365(16) 0.01116(14) -0.00139(11) 0.00165(10) -0.00177(10)
Mo4 0.01398(14) 0.01372(16) 0.01222(14) -0.00033(11) 0.00095(10) -0.00420(11)
O1 0.0141(12) 0.0248(14) 0.0183(12) -0.0022(11) -0.0038(9) -0.0041(10)
O2 0.0185(12) 0.0237(14) 0.0221(13) 0.0002(11) -0.0015(10) -0.0075(10)
O3 0.0116(11) 0.0209(14) 0.0194(12) -0.0017(10) 0.0017(9) -0.0027(9)
O4 0.0170(12) 0.0199(14) 0.0187(12) -0.0047(10) 0.0021(9) -0.0067(10)
O5 0.0234(13) 0.0222(14) 0.0182(13) -0.0007(11) -0.0059(10) -0.0054(10)
O6 0.0287(14) 0.0246(15) 0.0233(14) -0.0094(12) 0.0007(11) -0.0042(11)
O7 0.0136(11) 0.0180(13) 0.0149(12) -0.0036(10) 0.0020(9) -0.0015(9)
O8 0.0268(14) 0.0189(14) 0.0222(13) 0.0003(11) -0.0040(11) -0.0047(11)
O9 0.0180(12) 0.0210(14) 0.0144(12) -0.0034(10) -0.0003(9) -0.0046(10)
O10 0.0105(11) 0.0161(13) 0.0156(12) -0.0012(10) 0.0010(9) -0.0024(9)
O11 0.0162(12) 0.0148(13) 0.0181(12) -0.0024(10) 0.0030(9) -0.0021(9)
O12 0.0131(11) 0.0183(13) 0.0120(11) -0.0037(10) 0.0008(9) -0.0040(9)
O13 0.0109(10) 0.0151(12) 0.0102(11) 0.0006(9) 0.0000(8) -0.0020(9)
O14 0.0313(15) 0.0241(15) 0.0259(14) -0.0023(12) -0.0025(11) -0.0007(12)
O15 0.0275(15) 0.0358(17) 0.0222(14) -0.0044(12) 0.0037(11) 0.0091(12)
N1 0.0187(16) 0.033(2) 0.0351(19) -0.0030(16) -0.0005(14) -0.0011(14)
N2 0.0192(16) 0.0256(19) 0.0311(18) 0.0039(15) -0.0011(13) -0.0017(14)
N3 0.0155(14) 0.0193(16) 0.0126(14) -0.0025(12) 0.0000(11) -0.0036(11)
N4 0.207(10) 0.049(4) 0.106(6) 0.000(4) -0.019(6) 0.003(5)
C1 0.0220(19) 0.025(2) 0.037(2) 0.0043(19) 0.0029(17) 0.0024(16)
C2 0.040(3) 0.042(3) 0.073(4) 0.022(3) 0.021(3) 0.003(2)
C3 0.0202(18) 0.023(2) 0.028(2) 0.0033(17) 0.0017(16) 0.0015(16)
C4 0.032(2) 0.023(2) 0.052(3) 0.003(2) 0.015(2) -0.0070(18)
C5 0.0200(18) 0.028(2) 0.0222(19) -0.0084(16) 0.0003(14) 0.0007(15)
C6 0.0150(16) 0.027(2) 0.0165(17) -0.0060(15) -0.0016(13) -0.0040(14)
C7 0.0208(18) 0.034(2) 0.0172(18) -0.0063(16) 0.0047(14) -0.0050(16)
C8 0.028(2) 0.030(2) 0.0191(19) 0.0000(16) 0.0032(15) -0.0084(16)
C9 0.0251(19) 0.022(2) 0.0208(18) -0.0034(15) -0.0024(15) -0.0015(15)
C10 0.0159(16) 0.025(2) 0.0132(16) -0.0041(14) -0.0036(13) -0.0039(14)
C11 0.0194(17) 0.025(2) 0.0134(17) 0.0007(15) -0.0003(13) 0.0031(15)
C12 0.117(7) 0.039(4) 0.050(4) -0.003(3) -0.001(4) 0.003(4)
C13 0.169(9) 0.050(4) 0.069(5) -0.019(4) 0.053(5) -0.014(5)

loop_
_atom_type_symbol
_atom_type_description
_atom_type_scat_dispersion_real
_atom_type_scat_dispersion_imag
_atom_type_scat_source
Ag Ag -0.8971 1.1015 'International Tables Vol C Tables 4.2.6.8 and 6.1.1.4'
Mo Mo -1.6832 0.6857 'International Tables Vol C Tables 4.2.6.8 and 6.1.1.4'
O O 0.0106 0.0060 'International Tables Vol C Tables 4.2.6.8 and 6.1.1.4'
N N 0.0061 0.0033 'International Tables Vol C Tables 4.2.6.8 and 6.1.1.4'
C C 0.0033 0.0016 'International Tables Vol C Tables 4.2.6.8 and 6.1.1.4'
H H 0.0000 0.0000 'International Tables Vol C Tables 4.2.6.8 and 6.1.1.4'

loop_
_geom_angle_atom_site_label_1
_geom_angle_atom_site_label_2
_geom_angle_atom_site_label_3
_geom_angle
_geom_angle_site_symmetry_1
_geom_angle_site_symmetry_3
N1 Ag1 O1 169.84(11) . .
N1 Ag1 O2 98.35(11) . .
O1 Ag1 O2 78.59(8) . .
N1 Ag1 Ag1 120.74(9) . 2_565
O1 Ag1 Ag1 61.13(6) . 2_565
O2 Ag1 Ag1 139.61(6) . 2_565
N2 Ag2 N3 166.60(11) . .
O5 Mo1 O1 106.14(12) . .
O5 Mo1 O9 102.05(11) . .
O1 Mo1 O9 100.65(11) . .
O5 Mo1 O10 99.16(11) . .
O1 Mo1 O10 97.44(10) . .
O9 Mo1 O10 146.92(10) . .
O5 Mo1 O12 90.60(10) . .
O1 Mo1 O12 161.60(10) . .
O9 Mo1 O12 82.80(9) . .
O10 Mo1 O12 71.84(8) . .
O5 Mo1 O13 162.44(10) . .
O1 Mo1 O13 90.89(10) . .
O9 Mo1 O13 78.36(9) . .
O10 Mo1 O13 73.87(9) . .
O12 Mo1 O13 71.97(8) . .
O5 Mo1 Mo3 134.44(8) . .
O1 Mo1 Mo3 83.26(8) . .
O9 Mo1 Mo3 120.24(7) . .
O10 Mo1 Mo3 35.45(7) . .
O12 Mo1 Mo3 79.47(5) . .
O13 Mo1 Mo3 41.88(5) . .
O6 Mo2 O2 105.03(12) . .
O6 Mo2 O11 104.39(12) . .
O2 Mo2 O11 98.57(11) . .
O6 Mo2 O9 103.23(12) . .
O2 Mo2 O9 96.37(11) . .
O11 Mo2 O9 143.81(10) . .
O6 Mo2 O7 92.05(10) . .
O2 Mo2 O7 162.83(10) . .
O11 Mo2 O7 78.49(9) . .
O9 Mo2 O7 77.60(9) . .
O6 Mo2 O13 161.50(10) . .
O2 Mo2 O13 93.43(10) . .
O11 Mo2 O13 73.49(9) . .
O9 Mo2 O13 72.87(9) . .
O7 Mo2 O13 69.47(8) . .
O3 Mo3 O7 105.69(11) . 2_665
O3 Mo3 O12 102.76(10) . 2_665
O7 Mo3 O12 96.52(10) 2_665 2_665
O3 Mo3 O10 100.45(10) . .
O7 Mo3 O10 95.84(10) 2_665 .
O12 Mo3 O10 149.58(9) 2_665 .
O3 Mo3 O13 97.86(10) . .
O7 Mo3 O13 156.44(9) 2_665 .
O12 Mo3 O13 78.76(9) 2_665 .
O10 Mo3 O13 78.83(9) . .
O3 Mo3 O13 173.01(10) . 2_665
O7 Mo3 O13 81.14(9) 2_665 2_665
O12 Mo3 O13 77.53(8) 2_665 2_665
O10 Mo3 O13 77.07(8) . 2_665
O13 Mo3 O13 75.29(9) . 2_665
O3 Mo3 Mo1 88.67(8) . .
O7 Mo3 Mo1 132.24(8) 2_665 .
O12 Mo3 Mo1 124.92(7) 2_665 .
O10 Mo3 Mo1 36.39(7) . .
O13 Mo3 Mo1 46.19(6) . .
O13 Mo3 Mo1 85.53(5) 2_665 .
O3 Mo3 Mo4 90.39(8) . .
O7 Mo3 Mo4 132.94(8) 2_665 .
O12 Mo3 Mo4 36.42(7) 2_665 .
O10 Mo3 Mo4 124.87(7) . .
O13 Mo3 Mo4 46.07(6) . .
O13 Mo3 Mo4 85.82(6) 2_665 .
Mo1 Mo3 Mo4 91.029(10) . .
O8 Mo4 O4 104.97(12) . .
O8 Mo4 O11 102.84(11) . .
O4 Mo4 O11 101.44(10) . .
O8 Mo4 O12 99.51(11) . 2_665
O4 Mo4 O12 95.88(10) . 2_665
O11 Mo4 O12 146.95(10) . 2_665
O8 Mo4 O10 90.54(10) . 2_665
O4 Mo4 O10 161.61(10) . 2_665
O11 Mo4 O10 84.26(9) . 2_665
O12 Mo4 O10 71.43(8) 2_665 2_665
O8 Mo4 O13 161.78(10) . .
O4 Mo4 O13 92.49(10) . .
O11 Mo4 O13 78.23(9) . .
O12 Mo4 O13 73.06(9) 2_665 .
O10 Mo4 O13 71.38(8) 2_665 .
O8 Mo4 Mo3 134.32(9) . .
O4 Mo4 Mo3 83.30(8) . .
O11 Mo4 Mo3 119.72(7) . .
O12 Mo4 Mo3 34.94(7) 2_665 .
O10 Mo4 Mo3 78.74(6) 2_665 .
O13 Mo4 Mo3 41.51(5) . .
Mo1 O1 Ag1 132.97(13) . .
Mo2 O2 Ag1 128.20(13) . .
Mo3 O7 Mo2 118.68(11) 2_665 .
Mo1 O9 Mo2 117.58(12) . .
Mo3 O10 Mo1 108.15(11) . .
Mo3 O10 Mo4 111.06(10) . 2_665
Mo1 O10 Mo4 104.36(9) . 2_665
Mo4 O11 Mo2 118.08(12) . .
Mo3 O12 Mo4 108.64(10) 2_665 2_665
Mo3 O12 Mo1 110.53(10) 2_665 .
Mo4 O12 Mo1 103.77(9) 2_665 .
Mo3 O13 Mo1 91.92(8) . .
Mo3 O13 Mo4 92.41(8) . .
Mo1 O13 Mo4 162.88(11) . .
Mo3 O13 Mo3 104.71(9) . 2_665
Mo1 O13 Mo3 97.29(8) . 2_665
Mo4 O13 Mo3 97.61(8) . 2_665
Mo3 O13 Mo2 164.59(10) . .
Mo1 O13 Mo2 85.77(7) . .
Mo4 O13 Mo2 85.66(7) . .
Mo3 O13 Mo2 90.70(7) 2_665 .
C1 N1 Ag1 170.2(4) . .
C3 N2 Ag2 172.9(3) . .
C10 N3 C6 119.3(3) . .
C10 N3 Ag2 121.4(2) . .
C6 N3 Ag2 119.3(2) . .
N1 C1 C2 179.1(5) . .
N2 C3 C4 179.4(4) . .
O14 C5 C6 113.1(3) . .
N3 C6 C7 120.7(3) . .
N3 C6 C5 118.2(3) . .
C7 C6 C5 121.1(3) . .
C8 C7 C6 119.8(3) . .
C7 C8 C9 119.3(4) . .
C8 C9 C10 118.5(4) . .
N3 C10 C9 122.2(3) . .
N3 C10 C11 115.9(3) . .
C9 C10 C11 121.8(3) . .
O15 C11 C10 110.5(3) . .
N4 C12 C13 177.1(9) . .

loop_
_geom_bond_atom_site_label_1
_geom_bond_atom_site_label_2
_geom_bond_distance
_geom_bond_site_symmetry_2
Ag1 N1 2.219(4) .
Ag1 O1 2.346(2) .
Ag1 O2 2.510(3) .
Ag1 Ag1 3.1811(6) 2_565
Ag2 N2 2.111(3) .
Ag2 N3 2.180(3) .
Mo1 O5 1.694(2) .
Mo1 O1 1.737(2) .
Mo1 O9 1.886(2) .
Mo1 O10 1.996(2) .
Mo1 O12 2.305(2) .
Mo1 O13 2.308(2) .
Mo1 Mo3 3.1960(4) .
Mo2 O6 1.694(3) .
Mo2 O2 1.718(2) .
Mo2 O11 1.921(2) .
Mo2 O9 1.937(2) .
Mo2 O7 2.247(2) .
Mo2 O13 2.494(2) .
Mo3 O3 1.703(2) .
Mo3 O7 1.753(2) 2_665
Mo3 O12 1.945(2) 2_665
Mo3 O10 1.951(2) .
Mo3 O13 2.135(2) .
Mo3 O13 2.353(2) 2_665
Mo3 Mo4 3.2184(4) .
Mo4 O8 1.692(3) .
Mo4 O4 1.715(2) .
Mo4 O11 1.898(2) .
Mo4 O12 2.017(2) 2_665
Mo4 O10 2.307(2) 2_665
Mo4 O13 2.320(2) .
O7 Mo3 1.753(2) 2_665
O10 Mo4 2.307(2) 2_665
O12 Mo3 1.945(2) 2_665
O12 Mo4 2.017(2) 2_665
O13 Mo3 2.353(2) 2_665
O14 C5 1.428(4) .
O15 C11 1.420(4) .
N1 C1 1.139(5) .
N2 C3 1.129(5) .
N3 C10 1.342(5) .
N3 C6 1.354(4) .
N4 C12 1.128(11) .
C1 C2 1.457(6) .
C3 C4 1.453(5) .
C5 C6 1.508(5) .
C6 C7 1.390(5) .
C7 C8 1.375(6) .
C8 C9 1.386(5) .
C9 C10 1.387(5) .
C10 C11 1.506(5) .
C12 C13 1.420(11) .
